data_7710804
loop_
_publ_author_name
'de Graaff, Simon'
'Schwitalla, Kevin'
'Haaker, Carolin Viola'
'Bengen, Nina'
'Schmidtmann, Marc'
'Beckhaus, Ruediger'

_publ_section_title
;
 A Niobium Pentafulvene Ethylene Complex: Synthesis, Properties and
 Reaction Pathways
;
_journal_name_full 'Dalton Transactions'
_journal_paper_doi 10.1039/D2DT02063G
_journal_year 2022
_chemical_formula_structural 'NbCl(C20H19)2(C8H9N) *0.5C6H14'
_chemical_formula_sum 'C51 H54 Cl N Nb'
_chemical_formula_weight 809.31
_space_group_crystal_system orthorhombic
_space_group_IT_number 61
_space_group_name_Hall '-P 2ac 2ab'
_space_group_name_H-M_alt 'P b c a'
_atom_sites_solution_hydrogens difmap
_atom_sites_solution_primary direct
_atom_sites_solution_secondary difmap
_audit_creation_method SHELXL-2018/3
_audit_update_record
;
2022-06-21 deposited with the CCDC.	2022-07-26 downloaded from the CCDC.
;
_cell_angle_alpha 90
_cell_angle_beta 90
_cell_angle_gamma 90
_cell_formula_units_Z 8
_cell_length_a 14.5460(4)
_cell_length_b 22.2303(7)
_cell_length_c 25.7237(9)
_cell_measurement_reflns_used 9894
_cell_measurement_temperature 100(2)
_cell_measurement_theta_max 28.51
_cell_measurement_theta_min 2.30
_cell_volume 8318.1(5)
_computing_cell_refinement 'Bruker SAINT V8.40B'
_computing_data_collection 'Bruker APEX3'
_computing_data_reduction 'Bruker SAINT V8.40B'
_computing_structure_refinement 'SHELXL-2018/3 (Sheldrick, 2018)'
_computing_structure_solution 'SHELXS-2013/1 (Sheldrick, 2013)'
_diffrn_ambient_temperature 100(2)
_diffrn_measured_fraction_theta_full 1.000
_diffrn_measured_fraction_theta_max 1.000
_diffrn_measurement_device_type 'Bruker Photon III CPAD'
_diffrn_measurement_method '\f and \w scans'
_diffrn_radiation_type MoK\a
_diffrn_radiation_wavelength 0.71073
_diffrn_reflns_av_R_equivalents 0.0986
_diffrn_reflns_av_unetI/netI 0.0310
_diffrn_reflns_Laue_measured_fraction_full 1.000
_diffrn_reflns_Laue_measured_fraction_max 1.000
_diffrn_reflns_limit_h_max 19
_diffrn_reflns_limit_h_min -19
_diffrn_reflns_limit_k_max 30
_diffrn_reflns_limit_k_min -30
_diffrn_reflns_limit_l_max 34
_diffrn_reflns_limit_l_min -34
_diffrn_reflns_number 247663
_diffrn_reflns_point_group_measured_fraction_full 1.000
_diffrn_reflns_point_group_measured_fraction_max 1.000
_diffrn_reflns_theta_full 25.242
_diffrn_reflns_theta_max 28.699
_diffrn_reflns_theta_min 1.583
_diffrn_source 'I\mS microfocus'
_exptl_absorpt_coefficient_mu 0.389
_exptl_absorpt_correction_T_max 1.0000
_exptl_absorpt_correction_T_min 0.9366
_exptl_absorpt_correction_type multi-scan
_exptl_absorpt_process_details 'SADABS-2016/2 (Sheldrick)'
_exptl_crystal_colour yellow
_exptl_crystal_density_diffrn 1.293
_exptl_crystal_description rod
_exptl_crystal_F_000 3400
_exptl_crystal_size_max 0.120
_exptl_crystal_size_mid 0.060
_exptl_crystal_size_min 0.020
_refine_diff_density_max 0.462
_refine_diff_density_min -0.963
_refine_diff_density_rms 0.072
_refine_ls_extinction_method none
_refine_ls_goodness_of_fit_ref 1.123
_refine_ls_hydrogen_treatment constr
_refine_ls_matrix_type full
_refine_ls_number_parameters 551
_refine_ls_number_reflns 10738
_refine_ls_number_restraints 36
_refine_ls_restrained_S_all 1.121
_refine_ls_R_factor_all 0.0615
_refine_ls_R_factor_gt 0.0484
_refine_ls_shift/su_max 0.001
_refine_ls_shift/su_mean 0.000
_refine_ls_structure_factor_coef Fsqd
_refine_ls_weighting_details 'w=1/[\s^2^(Fo^2^)+(0.0200P)^2^+14.5000P] where P=(Fo^2^+2Fc^2^)/3'
_refine_ls_weighting_scheme calc
_refine_ls_wR_factor_gt 0.0868
_refine_ls_wR_factor_ref 0.0911
_reflns_Friedel_coverage 0.000
_reflns_number_gt 9076
_reflns_number_total 10738
_reflns_threshold_expression 'I > 2\s(I)'
_cod_data_source_file d2dt02063g2.cif
_cod_data_source_block 6
_cod_database_code 7710804
_shelx_shelxl_version_number 2018/3
_shelx_space_group_comment
;
The symmetry employed for this shelxl refinement is uniquely defined
by the following loop, which should always be used as a source of
symmetry information in preference to the above space-group names.
They are only intended as comments.
;
_shelx_estimated_absorpt_t_min 0.955
_shelx_estimated_absorpt_t_max 0.992

loop_
_space_group_symop_operation_xyz
'x, y, z'
'-x+1/2, -y, z+1/2'
'-x, y+1/2, -z+1/2'
'x+1/2, -y+1/2, -z'
'-x, -y, -z'
'x-1/2, y, -z-1/2'
'x, -y-1/2, z-1/2'
'-x-1/2, y-1/2, z'

loop_
_atom_site_label
_atom_site_type_symbol
_atom_site_fract_x
_atom_site_fract_y
_atom_site_fract_z
_atom_site_U_iso_or_equiv
_atom_site_adp_type
_atom_site_occupancy
_atom_site_site_symmetry_order
_atom_site_calc_flag
_atom_site_refinement_flags_posn
_atom_site_refinement_flags_adp
_atom_site_refinement_flags_occupancy
_atom_site_disorder_assembly
_atom_site_disorder_group
Nb1 Nb 0.47735(2) 0.34692(2) 0.20759(2) 0.01275(5) Uani 1 1 d . . . . .
Cl1 Cl 0.48586(4) 0.25102(2) 0.16172(2) 0.01766(11) Uani 1 1 d . . . . .
N1 N 0.56392(13) 0.38715(9) 0.17180(7) 0.0157(4) Uani 1 1 d . . . . .
C1 C 0.34058(15) 0.35987(11) 0.14521(9) 0.0159(5) Uani 1 1 d . . . . .
C2 C 0.37049(16) 0.41699(11) 0.15945(9) 0.0183(5) Uani 1 1 d . . . . .
H2 H 0.394054 0.446758 0.136553 0.022 Uiso 1 1 calc R U . . .
C3 C 0.35977(17) 0.42319(12) 0.21415(10) 0.0221(5) Uani 1 1 d . . . . .
H3 H 0.379579 0.456362 0.234562 0.027 Uiso 1 1 calc R U . . .
C4 C 0.31415(16) 0.37097(12) 0.23285(9) 0.0223(5) Uani 1 1 d . . . . .
H4 H 0.292996 0.364527 0.267344 0.027 Uiso 1 1 calc R U . . .
C5 C 0.30607(15) 0.33090(12) 0.19142(9) 0.0183(5) Uani 1 1 d . . . . .
H5 H 0.281939 0.291250 0.193309 0.022 Uiso 1 1 calc R U . . .
C6 C 0.33437(15) 0.33289(10) 0.09137(8) 0.0142(4) Uani 1 1 d . . . . .
H6 H 0.365980 0.292980 0.092845 0.017 Uiso 1 1 calc R U . . .
C7 C 0.23502(15) 0.32082(10) 0.07573(8) 0.0146(4) Uani 1 1 d . . . . .
C8 C 0.16173(16) 0.35535(11) 0.09349(9) 0.0176(5) Uani 1 1 d . . . . .
H8 H 0.172437 0.386408 0.118131 0.021 Uiso 1 1 calc R U . . .
C9 C 0.07295(16) 0.34490(12) 0.07558(9) 0.0204(5) Uani 1 1 d . . . . .
H9 H 0.023947 0.368900 0.088466 0.024 Uiso 1 1 calc R U . . .
C10 C 0.05414(17) 0.30035(12) 0.03939(9) 0.0210(5) Uani 1 1 d . . . . .
C11 C 0.12749(17) 0.26523(12) 0.02218(10) 0.0226(5) Uani 1 1 d . . . . .
H11 H 0.116405 0.233725 -0.001968 0.027 Uiso 1 1 calc R U . . .
C12 C 0.21645(17) 0.27544(11) 0.03967(9) 0.0192(5) Uani 1 1 d . . . . .
H12 H 0.265335 0.251239 0.026931 0.023 Uiso 1 1 calc R U . . .
C13 C -0.04147(18) 0.29011(14) 0.01843(11) 0.0306(6) Uani 1 1 d . . . . .
H13A H -0.086027 0.311916 0.039903 0.046 Uiso 1 1 calc R U . . .
H13B H -0.055594 0.247011 0.019215 0.046 Uiso 1 1 calc R U . . .
H13C H -0.044883 0.304736 -0.017461 0.046 Uiso 1 1 calc R U . . .
C14 C 0.38436(16) 0.37027(10) 0.05024(9) 0.0156(4) Uani 1 1 d . . . . .
C15 C 0.33931(17) 0.41259(11) 0.01972(10) 0.0204(5) Uani 1 1 d . . . . .
H15 H 0.276205 0.420971 0.025887 0.024 Uiso 1 1 calc R U . . .
C16 C 0.38555(18) 0.44285(11) -0.01976(10) 0.0231(5) Uani 1 1 d . . . . .
H16 H 0.353480 0.471602 -0.040196 0.028 Uiso 1 1 calc R U . . .
C17 C 0.47760(19) 0.43174(11) -0.02977(9) 0.0232(5) Uani 1 1 d . . . . .
C18 C 0.52331(18) 0.39111(12) 0.00212(10) 0.0260(5) Uani 1 1 d . . . . .
H18 H 0.587058 0.383994 -0.003054 0.031 Uiso 1 1 calc R U . . .
C19 C 0.47711(17) 0.36071(11) 0.04152(9) 0.0215(5) Uani 1 1 d . . . . .
H19 H 0.509692 0.332982 0.062742 0.026 Uiso 1 1 calc R U . . .
C20 C 0.5255(2) 0.46099(13) -0.07517(10) 0.0312(6) Uani 1 1 d . . . . .
H20A H 0.590513 0.466991 -0.066752 0.047 Uiso 1 1 calc R U . . .
H20B H 0.496755 0.499970 -0.082478 0.047 Uiso 1 1 calc R U . . .
H20C H 0.520196 0.435027 -0.105820 0.047 Uiso 1 1 calc R U . . .
C21 C 0.51454(17) 0.27431(11) 0.28412(9) 0.0192(5) Uani 1 1 d . . . . .
C22 C 0.45565(16) 0.31776(11) 0.30417(9) 0.0181(5) Uani 1 1 d . . . . .
H22 H 0.397317 0.310465 0.319535 0.022 Uiso 1 1 calc R U . . .
C23 C 0.49805(15) 0.37540(11) 0.29767(9) 0.0173(5) Uani 1 1 d . . . . .
H23 H 0.471735 0.413175 0.306426 0.021 Uiso 1 1 calc R U . . .
C24 C 0.58604(16) 0.36602(11) 0.27590(9) 0.0176(5) Uani 1 1 d . . . . .
H24 H 0.631402 0.395997 0.270029 0.021 Uiso 1 1 calc R U . . .
C25 C 0.59454(16) 0.30452(10) 0.26448(9) 0.0171(5) Uani 1 1 d . . . . .
H25 H 0.644533 0.286111 0.246836 0.021 Uiso 1 1 calc R U . . .
C26 C 0.50011(17) 0.20680(11) 0.28553(9) 0.0210(5) Uani 1 1 d . . . . .
H26 H 0.488606 0.193804 0.248891 0.025 Uiso 1 1 calc R U . . .
C27 C 0.58646(19) 0.17387(11) 0.30363(9) 0.0218(5) Uani 1 1 d . . . . .
C28 C 0.64524(19) 0.19716(12) 0.34112(10) 0.0250(5) Uani 1 1 d . . . . .
H28 H 0.629910 0.233840 0.357974 0.030 Uiso 1 1 calc R U . . .
C29 C 0.7264(2) 0.16754(12) 0.35441(10) 0.0295(6) Uani 1 1 d . . . . .
H29 H 0.765710 0.184674 0.379932 0.035 Uiso 1 1 calc R U . . .
C30 C 0.7511(2) 0.11361(13) 0.33116(11) 0.0319(6) Uani 1 1 d . . . . .
C31 C 0.6906(2) 0.08944(12) 0.29549(12) 0.0332(7) Uani 1 1 d . . . . .
H31 H 0.704723 0.051756 0.280012 0.040 Uiso 1 1 calc R U . . .
C32 C 0.6098(2) 0.11837(11) 0.28150(10) 0.0265(6) Uani 1 1 d . . . . .
H32 H 0.569946 0.100382 0.256707 0.032 Uiso 1 1 calc R U . . .
C33 C 0.8425(2) 0.08392(16) 0.34265(14) 0.0484(9) Uani 1 1 d . . . . .
H33A H 0.882158 0.086599 0.311939 0.073 Uiso 1 1 calc R U . . .
H33B H 0.832437 0.041546 0.351487 0.073 Uiso 1 1 calc R U . . .
H33C H 0.872066 0.104389 0.371952 0.073 Uiso 1 1 calc R U . . .
C34 C 0.41374(18) 0.19131(10) 0.31633(10) 0.0211(5) Uani 1 1 d . . . . .
C35 C 0.41571(19) 0.18368(11) 0.37021(10) 0.0238(5) Uani 1 1 d . . . . .
H35 H 0.472476 0.186655 0.388287 0.029 Uiso 1 1 calc R U . . .
C36 C 0.33565(19) 0.17180(11) 0.39757(10) 0.0252(5) Uani 1 1 d . . . . .
H36 H 0.338711 0.166760 0.434198 0.030 Uiso 1 1 calc R U . . .
C37 C 0.25098(19) 0.16705(10) 0.37282(10) 0.0234(5) Uani 1 1 d . . . . .
C38 C 0.2495(2) 0.17593(12) 0.31903(11) 0.0270(6) Uani 1 1 d . . . . .
H38 H 0.192519 0.173938 0.301053 0.032 Uiso 1 1 calc R U . . .
C39 C 0.32918(19) 0.18757(11) 0.29135(10) 0.0254(5) Uani 1 1 d . . . . .
H39 H 0.326026 0.193066 0.254765 0.030 Uiso 1 1 calc R U . . .
C40 C 0.16498(19) 0.15209(13) 0.40240(12) 0.0321(6) Uani 1 1 d . . . . .
H40A H 0.180922 0.141444 0.438255 0.048 Uiso 1 1 calc R U . . .
H40B H 0.133973 0.118017 0.385760 0.048 Uiso 1 1 calc R U . . .
H40C H 0.123922 0.187040 0.402494 0.048 Uiso 1 1 calc R U . . .
C41 C 0.64396(15) 0.41744(10) 0.15998(9) 0.0156(4) Uani 1 1 d . . . . .
C42 C 0.71554(16) 0.38774(11) 0.13313(9) 0.0167(5) Uani 1 1 d . . . . .
C43 C 0.79702(17) 0.41833(12) 0.12330(10) 0.0219(5) Uani 1 1 d . . . . .
H43 H 0.845102 0.398440 0.105156 0.026 Uiso 1 1 calc R U . . .
C44 C 0.80961(18) 0.47727(12) 0.13941(10) 0.0261(6) Uani 1 1 d . . . . .
H44 H 0.865972 0.497444 0.132761 0.031 Uiso 1 1 calc R U . . .
C45 C 0.73891(18) 0.50642(11) 0.16535(10) 0.0243(5) Uani 1 1 d . . . . .
H45 H 0.747355 0.546963 0.175987 0.029 Uiso 1 1 calc R U . . .
C46 C 0.65599(17) 0.47793(11) 0.17622(9) 0.0190(5) Uani 1 1 d . . . . .
C47 C 0.70377(17) 0.32361(11) 0.11533(10) 0.0227(5) Uani 1 1 d . . . . .
H47A H 0.679578 0.299308 0.144027 0.034 Uiso 1 1 calc R U . . .
H47B H 0.763379 0.307473 0.104340 0.034 Uiso 1 1 calc R U . . .
H47C H 0.660700 0.322335 0.086057 0.034 Uiso 1 1 calc R U . . .
C48 C 0.58104(18) 0.51097(11) 0.20454(10) 0.0232(5) Uani 1 1 d . . . . .
H48A H 0.523233 0.506995 0.185284 0.035 Uiso 1 1 calc R U . . .
H48B H 0.597381 0.553605 0.207418 0.035 Uiso 1 1 calc R U . . .
H48C H 0.573649 0.493840 0.239399 0.035 Uiso 1 1 calc R U . . .
C49 C 0.7940(19) 0.4272(15) -0.0196(18) 0.050(6) Uani 0.357(7) 1 d . . P A -1
H49A H 0.772112 0.451692 -0.048746 0.075 Uiso 0.357(7) 1 calc R U P A -1
H49B H 0.755739 0.434839 0.011025 0.075 Uiso 0.357(7) 1 calc R U P A -1
H49C H 0.790267 0.384495 -0.028929 0.075 Uiso 0.357(7) 1 calc R U P A -1
C50 C 0.8940(7) 0.4436(4) -0.0074(4) 0.037(2) Uani 0.357(7) 1 d . . P A -1
H50A H 0.916751 0.417618 0.021116 0.045 Uiso 0.357(7) 1 calc R U P A -1
H50B H 0.932505 0.435877 -0.038443 0.045 Uiso 0.357(7) 1 calc R U P A -1
C51 C 0.9034(8) 0.5090(5) 0.0084(4) 0.033(2) Uani 0.357(7) 1 d . . P A -1
H51A H 0.856335 0.517844 0.035121 0.040 Uiso 0.357(7) 1 calc R U P A -1
H51B H 0.889472 0.534346 -0.022283 0.040 Uiso 0.357(7) 1 calc R U P A -1
C52 C 0.9965(6) 0.5273(4) 0.0295(4) 0.038(2) Uani 0.357(7) 1 d . . P A -1
H52A H 0.994303 0.570403 0.039216 0.046 Uiso 0.357(7) 1 calc R U P A -1
H52B H 1.009025 0.503990 0.061508 0.046 Uiso 0.357(7) 1 calc R U P A -1
C53 C 1.0738(10) 0.5180(8) -0.0076(5) 0.039(3) Uani 0.357(7) 1 d . . P A -1
H53A H 1.060174 0.539339 -0.040483 0.047 Uiso 0.357(7) 1 calc R U P A -1
H53B H 1.079389 0.474566 -0.015508 0.047 Uiso 0.357(7) 1 calc R U P A -1
C54 C 1.1680(10) 0.5418(8) 0.0153(7) 0.048(4) Uani 0.357(7) 1 d . . P A -1
H54A H 1.185578 0.517244 0.045317 0.072 Uiso 0.357(7) 1 calc R U P A -1
H54B H 1.160993 0.583779 0.026057 0.072 Uiso 0.357(7) 1 calc R U P A -1
H54C H 1.215835 0.538963 -0.011475 0.072 Uiso 0.357(7) 1 calc R U P A -1
C55 C 0.802(2) 0.439(2) -0.019(2) 0.045(8) Uani 0.285(13) 1 d . . P A 2
H55A H 0.743791 0.453289 -0.033861 0.068 Uiso 0.285(13) 1 calc R U P A 2
H55B H 0.791628 0.426043 0.016975 0.068 Uiso 0.285(13) 1 calc R U P A 2
H55C H 0.823859 0.404347 -0.039476 0.068 Uiso 0.285(13) 1 calc R U P A 2
C56 C 0.8748(12) 0.4901(9) -0.0205(8) 0.067(6) Uani 0.285(13) 1 d . . P A 2
H56A H 0.881988 0.503151 -0.057055 0.080 Uiso 0.285(13) 1 calc R U P A 2
H56B H 0.850009 0.524687 -0.000773 0.080 Uiso 0.285(13) 1 calc R U P A 2
C57 C 0.9651(10) 0.4764(8) -0.0002(6) 0.040(4) Uani 0.285(13) 1 d . . P A 2
H57A H 0.989953 0.442152 -0.020421 0.048 Uiso 0.285(13) 1 calc R U P A 2
H57B H 0.957317 0.462221 0.036055 0.048 Uiso 0.285(13) 1 calc R U P A 2

loop_
_atom_site_aniso_label
_atom_site_aniso_U_11
_atom_site_aniso_U_22
_atom_site_aniso_U_33
_atom_site_aniso_U_23
_atom_site_aniso_U_13
_atom_site_aniso_U_12
Nb1 0.01187(9) 0.01512(9) 0.01125(9) 0.00064(8) 0.00000(8) -0.00020(8)
Cl1 0.0193(2) 0.0176(2) 0.0161(2) -0.0011(2) -0.0010(2) 0.0002(2)
N1 0.0155(9) 0.0155(9) 0.0162(9) -0.0004(7) 0.0020(8) 0.0011(8)
C1 0.0137(10) 0.0218(12) 0.0123(10) 0.0008(9) 0.0001(8) 0.0017(9)
C2 0.0168(11) 0.0204(11) 0.0176(11) -0.0012(9) -0.0044(9) 0.0062(9)
C3 0.0212(12) 0.0266(12) 0.0185(12) -0.0070(10) -0.0029(10) 0.0105(10)
C4 0.0126(11) 0.0411(15) 0.0134(11) -0.0023(10) 0.0004(9) 0.0061(10)
C5 0.0120(10) 0.0295(13) 0.0134(10) 0.0026(9) -0.0006(8) 0.0008(9)
C6 0.0148(10) 0.0170(11) 0.0109(10) 0.0002(8) -0.0002(8) 0.0010(8)
C7 0.0137(10) 0.0179(11) 0.0121(10) 0.0034(8) 0.0015(8) -0.0010(9)
C8 0.0184(11) 0.0200(12) 0.0145(11) 0.0001(9) 0.0013(9) 0.0001(9)
C9 0.0155(11) 0.0253(12) 0.0204(11) 0.0032(10) 0.0008(9) 0.0024(10)
C10 0.0169(11) 0.0282(13) 0.0180(12) 0.0040(10) -0.0020(9) -0.0029(10)
C11 0.0221(12) 0.0250(13) 0.0206(12) -0.0046(10) -0.0023(10) -0.0043(10)
C12 0.0193(11) 0.0212(12) 0.0170(11) -0.0017(9) 0.0019(9) -0.0001(10)
C13 0.0193(13) 0.0392(16) 0.0333(15) -0.0006(12) -0.0065(11) -0.0031(11)
C14 0.0180(11) 0.0174(11) 0.0114(10) -0.0023(8) 0.0005(8) -0.0034(9)
C15 0.0191(11) 0.0216(12) 0.0205(12) 0.0005(10) 0.0005(9) -0.0004(10)
C16 0.0297(13) 0.0211(12) 0.0184(12) 0.0038(10) -0.0001(10) -0.0020(11)
C17 0.0327(13) 0.0208(12) 0.0162(11) -0.0031(9) 0.0046(11) -0.0079(11)
C18 0.0214(12) 0.0312(13) 0.0254(13) 0.0000(11) 0.0094(11) -0.0020(11)
C19 0.0190(11) 0.0260(13) 0.0194(11) 0.0043(9) 0.0034(10) 0.0013(10)
C20 0.0440(16) 0.0299(14) 0.0198(12) -0.0008(11) 0.0105(12) -0.0111(13)
C21 0.0255(12) 0.0183(11) 0.0138(11) 0.0031(8) -0.0072(9) -0.0049(10)
C22 0.0195(11) 0.0232(12) 0.0116(11) 0.0031(9) -0.0018(8) -0.0047(9)
C23 0.0184(11) 0.0195(11) 0.0139(10) -0.0002(9) -0.0037(8) -0.0011(9)
C24 0.0150(11) 0.0183(11) 0.0194(11) 0.0030(9) -0.0066(9) -0.0047(9)
C25 0.0172(11) 0.0172(11) 0.0169(11) 0.0008(9) -0.0052(9) 0.0002(9)
C26 0.0312(13) 0.0173(11) 0.0145(11) 0.0018(9) -0.0030(9) -0.0049(9)
C27 0.0347(14) 0.0160(11) 0.0149(11) 0.0031(9) 0.0051(10) -0.0023(10)
C28 0.0383(15) 0.0197(12) 0.0170(12) -0.0008(10) -0.0027(11) 0.0069(11)
C29 0.0391(16) 0.0282(14) 0.0212(13) 0.0013(11) -0.0021(11) 0.0106(12)
C30 0.0432(16) 0.0271(14) 0.0255(14) 0.0083(11) 0.0107(13) 0.0127(13)
C31 0.0482(17) 0.0164(12) 0.0351(16) 0.0005(12) 0.0200(14) 0.0041(12)
C32 0.0392(15) 0.0181(12) 0.0223(13) -0.0012(10) 0.0100(11) -0.0061(11)
C33 0.056(2) 0.047(2) 0.0422(19) 0.0074(16) 0.0097(17) 0.0296(17)
C34 0.0325(14) 0.0121(11) 0.0188(12) 0.0027(9) -0.0049(10) -0.0062(10)
C35 0.0293(13) 0.0232(13) 0.0190(12) 0.0059(10) -0.0067(10) -0.0050(11)
C36 0.0329(14) 0.0202(12) 0.0225(13) 0.0055(10) -0.0015(11) -0.0004(11)
C37 0.0310(13) 0.0109(11) 0.0282(13) 0.0007(9) -0.0027(11) -0.0022(10)
C38 0.0329(14) 0.0184(12) 0.0298(14) -0.0020(10) -0.0097(12) -0.0029(11)
C39 0.0363(14) 0.0192(12) 0.0206(12) 0.0020(10) -0.0091(11) -0.0069(11)
C40 0.0309(14) 0.0266(14) 0.0388(16) -0.0004(13) 0.0019(12) -0.0015(12)
C41 0.0159(10) 0.0172(11) 0.0137(10) 0.0034(9) 0.0002(9) -0.0008(9)
C42 0.0169(11) 0.0192(11) 0.0141(11) 0.0021(9) 0.0000(9) -0.0002(9)
C43 0.0175(11) 0.0283(13) 0.0199(12) 0.0016(10) 0.0043(9) -0.0010(10)
C44 0.0232(13) 0.0275(14) 0.0275(14) 0.0047(11) 0.0026(11) -0.0093(11)
C45 0.0288(13) 0.0183(12) 0.0259(13) -0.0001(10) -0.0021(11) -0.0065(10)
C46 0.0236(12) 0.0176(11) 0.0158(11) 0.0020(9) -0.0021(9) 0.0000(10)
C47 0.0193(12) 0.0224(12) 0.0263(13) -0.0031(10) 0.0053(10) 0.0013(10)
C48 0.0291(13) 0.0160(11) 0.0246(13) -0.0023(10) 0.0001(11) 0.0015(10)
C49 0.048(9) 0.061(11) 0.041(12) -0.009(9) -0.015(8) 0.004(7)
C50 0.040(5) 0.037(5) 0.035(5) 0.003(4) -0.009(4) 0.013(4)
C51 0.037(5) 0.038(5) 0.025(5) 0.005(4) 0.006(4) 0.007(4)
C52 0.038(4) 0.035(5) 0.042(5) 0.000(4) 0.012(4) 0.004(4)
C53 0.040(7) 0.050(8) 0.026(5) 0.000(5) 0.012(5) 0.019(7)
C54 0.034(8) 0.073(12) 0.036(7) 0.017(8) 0.012(7) 0.014(7)
C55 0.019(10) 0.070(18) 0.046(17) -0.004(16) 0.003(11) 0.011(8)
C56 0.048(8) 0.076(13) 0.076(13) 0.013(10) -0.026(8) -0.007(8)
C57 0.029(7) 0.058(10) 0.033(8) 0.009(6) 0.007(6) -0.001(7)

loop_
_atom_type_symbol
_atom_type_description
_atom_type_scat_dispersion_real
_atom_type_scat_dispersion_imag
_atom_type_scat_source
C C 0.0033 0.0016 'International Tables Vol C Tables 4.2.6.8 and 6.1.1.4'
H H 0.0000 0.0000 'International Tables Vol C Tables 4.2.6.8 and 6.1.1.4'
N N 0.0061 0.0033 'International Tables Vol C Tables 4.2.6.8 and 6.1.1.4'
Cl Cl 0.1484 0.1585 'International Tables Vol C Tables 4.2.6.8 and 6.1.1.4'
Nb Nb -2.0727 0.6215 'International Tables Vol C Tables 4.2.6.8 and 6.1.1.4'

loop_
_geom_angle_atom_site_label_1
_geom_angle_atom_site_label_2
_geom_angle_atom_site_label_3
_geom_angle
_geom_angle_site_symmetry_1
_geom_angle_site_symmetry_3
_geom_angle_publ_flag
N1 Nb1 C24 79.96(8) . . ?
N1 Nb1 C3 100.52(9) . . ?
C24 Nb1 C3 106.92(8) . . ?
N1 Nb1 C23 105.83(8) . . ?
C24 Nb1 C23 34.06(8) . . ?
C3 Nb1 C23 80.65(8) . . ?
N1 Nb1 C25 90.57(8) . . ?
C24 Nb1 C25 33.72(8) . . ?
C3 Nb1 C25 136.50(8) . . ?
C23 Nb1 C25 55.89(8) . . ?
N1 Nb1 Cl1 98.71(6) . . ?
C24 Nb1 Cl1 118.36(6) . . ?
C3 Nb1 Cl1 133.11(6) . . ?
C23 Nb1 Cl1 133.25(6) . . ?
C25 Nb1 Cl1 85.24(6) . . ?
N1 Nb1 C4 133.36(9) . . ?
C24 Nb1 C4 113.22(8) . . ?
C3 Nb1 C4 33.40(9) . . ?
C23 Nb1 C4 79.33(8) . . ?
C25 Nb1 C4 125.92(8) . . ?
Cl1 Nb1 C4 110.98(6) . . ?
N1 Nb1 C2 82.71(8) . . ?
C24 Nb1 C2 130.92(8) . . ?
C3 Nb1 C2 33.38(8) . . ?
C23 Nb1 C2 112.62(8) . . ?
C25 Nb1 C2 164.56(8) . . ?
Cl1 Nb1 C2 109.46(6) . . ?
C4 Nb1 C2 54.22(8) . . ?
N1 Nb1 C5 132.06(8) . . ?
C24 Nb1 C5 141.90(8) . . ?
C3 Nb1 C5 54.37(8) . . ?
C23 Nb1 C5 108.30(7) . . ?
C25 Nb1 C5 136.66(8) . . ?
Cl1 Nb1 C5 81.30(6) . . ?
C4 Nb1 C5 31.91(8) . . ?
C2 Nb1 C5 53.48(8) . . ?
N1 Nb1 C1 99.59(8) . . ?
C24 Nb1 C1 161.06(8) . . ?
C3 Nb1 C1 54.34(8) . . ?
C23 Nb1 C1 131.61(7) . . ?
C25 Nb1 C1 163.58(8) . . ?
Cl1 Nb1 C1 80.52(5) . . ?
C4 Nb1 C1 53.71(7) . . ?
C2 Nb1 C1 31.66(7) . . ?
C5 Nb1 C1 32.70(7) . . ?
N1 Nb1 C22 134.57(8) . . ?
C24 Nb1 C22 54.69(8) . . ?
C3 Nb1 C22 91.28(8) . . ?
C23 Nb1 C22 33.02(7) . . ?
C25 Nb1 C22 53.95(8) . . ?
Cl1 Nb1 C22 104.58(6) . . ?
C4 Nb1 C22 71.97(8) . . ?
C2 Nb1 C22 123.40(8) . . ?
C5 Nb1 C22 90.14(7) . . ?
C1 Nb1 C22 122.19(7) . . ?
N1 Nb1 C21 123.38(8) . . ?
C24 Nb1 C21 54.50(8) . . ?
C3 Nb1 C21 122.00(8) . . ?
C23 Nb1 C21 54.01(8) . . ?
C25 Nb1 C21 32.89(8) . . ?
Cl1 Nb1 C21 79.24(5) . . ?
C4 Nb1 C21 97.61(8) . . ?
C2 Nb1 C21 151.82(8) . . ?
C5 Nb1 C21 103.87(8) . . ?
C1 Nb1 C21 134.59(7) . . ?
C22 Nb1 C21 31.08(8) . . ?
C41 N1 Nb1 161.28(17) . . ?
C2 C1 C5 107.4(2) . . ?
C2 C1 C6 128.5(2) . . ?
C5 C1 C6 123.9(2) . . ?
C2 C1 Nb1 72.30(13) . . ?
C5 C1 Nb1 72.84(13) . . ?
C6 C1 Nb1 124.97(15) . . ?
C1 C2 C3 108.3(2) . . ?
C1 C2 Nb1 76.04(13) . . ?
C3 C2 Nb1 69.04(13) . . ?
C1 C2 H2 125.8 . . ?
C3 C2 H2 125.8 . . ?
Nb1 C2 H2 120.8 . . ?
C4 C3 C2 107.9(2) . . ?
C4 C3 Nb1 77.33(14) . . ?
C2 C3 Nb1 77.59(13) . . ?
C4 C3 H3 126.1 . . ?
C2 C3 H3 126.1 . . ?
Nb1 C3 H3 111.6 . . ?
C5 C4 C3 107.6(2) . . ?
C5 C4 Nb1 75.32(13) . . ?
C3 C4 Nb1 69.27(13) . . ?
C5 C4 H4 126.2 . . ?
C3 C4 H4 126.2 . . ?
Nb1 C4 H4 120.9 . . ?
C4 C5 C1 108.4(2) . . ?
C4 C5 Nb1 72.77(13) . . ?
C1 C5 Nb1 74.47(13) . . ?
C4 C5 H5 125.8 . . ?
C1 C5 H5 125.8 . . ?
Nb1 C5 H5 118.8 . . ?
C1 C6 C7 111.61(18) . . ?
C1 C6 C14 112.95(19) . . ?
C7 C6 C14 111.33(18) . . ?
C1 C6 H6 106.8 . . ?
C7 C6 H6 106.8 . . ?
C14 C6 H6 106.8 . . ?
C8 C7 C12 117.9(2) . . ?
C8 C7 C6 122.9(2) . . ?
C12 C7 C6 119.1(2) . . ?
C9 C8 C7 120.7(2) . . ?
C9 C8 H8 119.6 . . ?
C7 C8 H8 119.6 . . ?
C10 C9 C8 121.7(2) . . ?
C10 C9 H9 119.2 . . ?
C8 C9 H9 119.2 . . ?
C9 C10 C11 117.5(2) . . ?
C9 C10 C13 122.0(2) . . ?
C11 C10 C13 120.5(2) . . ?
C12 C11 C10 121.3(2) . . ?
C12 C11 H11 119.4 . . ?
C10 C11 H11 119.4 . . ?
C11 C12 C7 120.9(2) . . ?
C11 C12 H12 119.6 . . ?
C7 C12 H12 119.6 . . ?
C10 C13 H13A 109.5 . . ?
C10 C13 H13B 109.5 . . ?
H13A C13 H13B 109.5 . . ?
C10 C13 H13C 109.5 . . ?
H13A C13 H13C 109.5 . . ?
H13B C13 H13C 109.5 . . ?
C19 C14 C15 118.2(2) . . ?
C19 C14 C6 119.5(2) . . ?
C15 C14 C6 122.3(2) . . ?
C14 C15 C16 120.8(2) . . ?
C14 C15 H15 119.6 . . ?
C16 C15 H15 119.6 . . ?
C17 C16 C15 121.1(2) . . ?
C17 C16 H16 119.5 . . ?
C15 C16 H16 119.5 . . ?
C16 C17 C18 117.9(2) . . ?
C16 C17 C20 120.9(2) . . ?
C18 C17 C20 121.1(3) . . ?
C17 C18 C19 121.0(2) . . ?
C17 C18 H18 119.5 . . ?
C19 C18 H18 119.5 . . ?
C14 C19 C18 120.9(2) . . ?
C14 C19 H19 119.5 . . ?
C18 C19 H19 119.5 . . ?
C17 C20 H20A 109.5 . . ?
C17 C20 H20B 109.5 . . ?
H20A C20 H20B 109.5 . . ?
C17 C20 H20C 109.5 . . ?
H20A C20 H20C 109.5 . . ?
H20B C20 H20C 109.5 . . ?
C22 C21 C25 107.8(2) . . ?
C22 C21 C26 126.4(2) . . ?
C25 C21 C26 125.7(2) . . ?
C22 C21 Nb1 73.84(13) . . ?
C25 C21 Nb1 67.18(12) . . ?
C26 C21 Nb1 127.11(15) . . ?
C21 C22 C23 108.2(2) . . ?
C21 C22 Nb1 75.09(13) . . ?
C23 C22 Nb1 67.11(12) . . ?
C21 C22 H22 125.9 . . ?
C23 C22 H22 125.9 . . ?
Nb1 C22 H22 123.5 . . ?
C24 C23 C22 107.7(2) . . ?
C24 C23 Nb1 72.22(13) . . ?
C22 C23 Nb1 79.87(13) . . ?
C24 C23 H23 126.1 . . ?
C22 C23 H23 126.1 . . ?
Nb1 C23 H23 114.1 . . ?
C25 C24 C23 107.9(2) . . ?
C25 C24 Nb1 74.50(13) . . ?
C23 C24 Nb1 73.72(13) . . ?
C25 C24 H24 126.1 . . ?
C23 C24 H24 126.1 . . ?
Nb1 C24 H24 117.7 . . ?
C24 C25 C21 108.1(2) . . ?
C24 C25 Nb1 71.78(13) . . ?
C21 C25 Nb1 79.93(13) . . ?
C24 C25 H25 125.9 . . ?
C21 C25 H25 125.9 . . ?
Nb1 C25 H25 114.5 . . ?
C21 C26 C34 110.5(2) . . ?
C21 C26 C27 111.6(2) . . ?
C34 C26 C27 114.29(19) . . ?
C21 C26 H26 106.7 . . ?
C34 C26 H26 106.7 . . ?
C27 C26 H26 106.7 . . ?
C28 C27 C32 117.5(2) . . ?
C28 C27 C26 122.6(2) . . ?
C32 C27 C26 119.9(2) . . ?
C27 C28 C29 121.0(2) . . ?
C27 C28 H28 119.5 . . ?
C29 C28 H28 119.5 . . ?
C30 C29 C28 121.4(3) . . ?
C30 C29 H29 119.3 . . ?
C28 C29 H29 119.3 . . ?
C31 C30 C29 117.3(3) . . ?
C31 C30 C33 121.3(3) . . ?
C29 C30 C33 121.3(3) . . ?
C30 C31 C32 122.1(3) . . ?
C30 C31 H31 118.9 . . ?
C32 C31 H31 118.9 . . ?
C31 C32 C27 120.6(3) . . ?
C31 C32 H32 119.7 . . ?
C27 C32 H32 119.7 . . ?
C30 C33 H33A 109.5 . . ?
C30 C33 H33B 109.5 . . ?
H33A C33 H33B 109.5 . . ?
C30 C33 H33C 109.5 . . ?
H33A C33 H33C 109.5 . . ?
H33B C33 H33C 109.5 . . ?
C39 C34 C35 118.0(2) . . ?
C39 C34 C26 120.2(2) . . ?
C35 C34 C26 121.7(2) . . ?
C36 C35 C34 120.6(2) . . ?
C36 C35 H35 119.7 . . ?
C34 C35 H35 119.7 . . ?
C35 C36 C37 121.8(2) . . ?
C35 C36 H36 119.1 . . ?
C37 C36 H36 119.1 . . ?
C36 C37 C38 117.1(3) . . ?
C36 C37 C40 121.5(2) . . ?
C38 C37 C40 121.3(3) . . ?
C39 C38 C37 121.5(3) . . ?
C39 C38 H38 119.3 . . ?
C37 C38 H38 119.3 . . ?
C38 C39 C34 120.9(2) . . ?
C38 C39 H39 119.5 . . ?
C34 C39 H39 119.5 . . ?
C37 C40 H40A 109.5 . . ?
C37 C40 H40B 109.5 . . ?
H40A C40 H40B 109.5 . . ?
C37 C40 H40C 109.5 . . ?
H40A C40 H40C 109.5 . . ?
H40B C40 H40C 109.5 . . ?
N1 C41 C42 120.1(2) . . ?
N1 C41 C46 120.1(2) . . ?
C42 C41 C46 119.7(2) . . ?
C43 C42 C41 119.3(2) . . ?
C43 C42 C47 120.3(2) . . ?
C41 C42 C47 120.4(2) . . ?
C44 C43 C42 121.4(2) . . ?
C44 C43 H43 119.3 . . ?
C42 C43 H43 119.3 . . ?
C43 C44 C45 119.2(2) . . ?
C43 C44 H44 120.4 . . ?
C45 C44 H44 120.4 . . ?
C44 C45 C46 121.8(2) . . ?
C44 C45 H45 119.1 . . ?
C46 C45 H45 119.1 . . ?
C45 C46 C41 118.6(2) . . ?
C45 C46 C48 120.3(2) . . ?
C41 C46 C48 121.1(2) . . ?
C42 C47 H47A 109.5 . . ?
C42 C47 H47B 109.5 . . ?
H47A C47 H47B 109.5 . . ?
C42 C47 H47C 109.5 . . ?
H47A C47 H47C 109.5 . . ?
H47B C47 H47C 109.5 . . ?
C46 C48 H48A 109.5 . . ?
C46 C48 H48B 109.5 . . ?
H48A C48 H48B 109.5 . . ?
C46 C48 H48C 109.5 . . ?
H48A C48 H48C 109.5 . . ?
H48B C48 H48C 109.5 . . ?
C50 C49 H49A 109.5 . . ?
C50 C49 H49B 109.5 . . ?
H49A C49 H49B 109.5 . . ?
C50 C49 H49C 109.5 . . ?
H49A C49 H49C 109.5 . . ?
H49B C49 H49C 109.5 . . ?
C51 C50 C49 111.6(16) . . ?
C51 C50 H50A 109.3 . . ?
C49 C50 H50A 109.3 . . ?
C51 C50 H50B 109.3 . . ?
C49 C50 H50B 109.3 . . ?
H50A C50 H50B 108.0 . . ?
C50 C51 C52 115.7(10) . . ?
C50 C51 H51A 108.3 . . ?
C52 C51 H51A 108.3 . . ?
C50 C51 H51B 108.3 . . ?
C52 C51 H51B 108.3 . . ?
H51A C51 H51B 107.4 . . ?
C53 C52 C51 114.0(9) . . ?
C53 C52 H52A 108.7 . . ?
C51 C52 H52A 108.7 . . ?
C53 C52 H52B 108.7 . . ?
C51 C52 H52B 108.7 . . ?
H52A C52 H52B 107.6 . . ?
C52 C53 C54 111.7(11) . . ?
C52 C53 H53A 109.3 . . ?
C54 C53 H53A 109.3 . . ?
C52 C53 H53B 109.3 . . ?
C54 C53 H53B 109.3 . . ?
H53A C53 H53B 107.9 . . ?
C53 C54 H54A 109.5 . . ?
C53 C54 H54B 109.5 . . ?
H54A C54 H54B 109.5 . . ?
C53 C54 H54C 109.5 . . ?
H54A C54 H54C 109.5 . . ?
H54B C54 H54C 109.5 . . ?
C56 C55 H55A 109.5 . . ?
C56 C55 H55B 109.5 . . ?
H55A C55 H55B 109.5 . . ?
C56 C55 H55C 109.5 . . ?
H55A C55 H55C 109.5 . . ?
H55B C55 H55C 109.5 . . ?
C57 C56 C55 117(2) . . ?
C57 C56 H56A 108.0 . . ?
C55 C56 H56A 108.0 . . ?
C57 C56 H56B 108.0 . . ?
C55 C56 H56B 108.0 . . ?
H56A C56 H56B 107.3 . . ?
C56 C57 C57 119(2) . 5_765 ?
C56 C57 H57A 107.6 . . ?
C57 C57 H57A 107.6 5_765 . ?
C56 C57 H57B 107.6 . . ?
C57 C57 H57B 107.6 5_765 . ?
H57A C57 H57B 107.1 . . ?

loop_
_geom_bond_atom_site_label_1
_geom_bond_atom_site_label_2
_geom_bond_distance
_geom_bond_site_symmetry_2
_geom_bond_publ_flag
Nb1 N1 1.7981(19) . ?
Nb1 C24 2.401(2) . ?
Nb1 C3 2.414(2) . ?
Nb1 C23 2.421(2) . ?
Nb1 C25 2.436(2) . ?
Nb1 Cl1 2.4398(6) . ?
Nb1 C4 2.519(2) . ?
Nb1 C2 2.525(2) . ?
Nb1 C5 2.551(2) . ?
Nb1 C1 2.572(2) . ?
Nb1 C22 2.587(2) . ?
Nb1 C21 2.603(2) . ?
N1 C41 1.379(3) . ?
C1 C2 1.391(3) . ?
C1 C5 1.442(3) . ?
C1 C6 1.512(3) . ?
C2 C3 1.422(3) . ?
C2 H2 0.9500 . ?
C3 C4 1.421(4) . ?
C3 H3 0.9500 . ?
C4 C5 1.394(3) . ?
C4 H4 0.9500 . ?
C5 H5 0.9500 . ?
C6 C7 1.524(3) . ?
C6 C14 1.529(3) . ?
C6 H6 1.0000 . ?
C7 C8 1.391(3) . ?
C7 C12 1.397(3) . ?
C8 C9 1.391(3) . ?
C8 H8 0.9500 . ?
C9 C10 1.386(3) . ?
C9 H9 0.9500 . ?
C10 C11 1.394(4) . ?
C10 C13 1.509(3) . ?
C11 C12 1.389(3) . ?
C11 H11 0.9500 . ?
C12 H12 0.9500 . ?
C13 H13A 0.9800 . ?
C13 H13B 0.9800 . ?
C13 H13C 0.9800 . ?
C14 C19 1.384(3) . ?
C14 C15 1.389(3) . ?
C15 C16 1.392(3) . ?
C15 H15 0.9500 . ?
C16 C17 1.386(4) . ?
C16 H16 0.9500 . ?
C17 C18 1.390(4) . ?
C17 C20 1.507(3) . ?
C18 C19 1.391(3) . ?
C18 H18 0.9500 . ?
C19 H19 0.9500 . ?
C20 H20A 0.9800 . ?
C20 H20B 0.9800 . ?
C20 H20C 0.9800 . ?
C21 C22 1.390(3) . ?
C21 C25 1.435(3) . ?
C21 C26 1.516(3) . ?
C22 C23 1.432(3) . ?
C22 H22 0.9500 . ?
C23 C24 1.412(3) . ?
C23 H23 0.9500 . ?
C24 C25 1.404(3) . ?
C24 H24 0.9500 . ?
C25 H25 0.9500 . ?
C26 C34 1.525(4) . ?
C26 C27 1.526(4) . ?
C26 H26 1.0000 . ?
C27 C28 1.389(4) . ?
C27 C32 1.401(3) . ?
C28 C29 1.395(4) . ?
C28 H28 0.9500 . ?
C29 C30 1.387(4) . ?
C29 H29 0.9500 . ?
C30 C31 1.380(4) . ?
C30 C33 1.514(4) . ?
C31 C32 1.387(4) . ?
C31 H31 0.9500 . ?
C32 H32 0.9500 . ?
C33 H33A 0.9800 . ?
C33 H33B 0.9800 . ?
C33 H33C 0.9800 . ?
C34 C39 1.390(4) . ?
C34 C35 1.397(3) . ?
C35 C36 1.386(4) . ?
C35 H35 0.9500 . ?
C36 C37 1.390(4) . ?
C36 H36 0.9500 . ?
C37 C38 1.398(4) . ?
C37 C40 1.501(4) . ?
C38 C39 1.385(4) . ?
C38 H38 0.9500 . ?
C39 H39 0.9500 . ?
C40 H40A 0.9800 . ?
C40 H40B 0.9800 . ?
C40 H40C 0.9800 . ?
C41 C42 1.413(3) . ?
C41 C46 1.419(3) . ?
C42 C43 1.390(3) . ?
C42 C47 1.507(3) . ?
C43 C44 1.386(4) . ?
C43 H43 0.9500 . ?
C44 C45 1.386(4) . ?
C44 H44 0.9500 . ?
C45 C46 1.391(3) . ?
C45 H45 0.9500 . ?
C46 C48 1.503(3) . ?
C47 H47A 0.9800 . ?
C47 H47B 0.9800 . ?
C47 H47C 0.9800 . ?
C48 H48A 0.9800 . ?
C48 H48B 0.9800 . ?
C48 H48C 0.9800 . ?
C49 C50 1.53(3) . ?
C49 H49A 0.9800 . ?
C49 H49B 0.9800 . ?
C49 H49C 0.9800 . ?
C50 C51 1.516(14) . ?
C50 H50A 0.9900 . ?
C50 H50B 0.9900 . ?
C51 C52 1.516(15) . ?
C51 H51A 0.9900 . ?
C51 H51B 0.9900 . ?
C52 C53 1.489(16) . ?
C52 H52A 0.9900 . ?
C52 H52B 0.9900 . ?
C53 C54 1.58(2) . ?
C53 H53A 0.9900 . ?
C53 H53B 0.9900 . ?
C54 H54A 0.9800 . ?
C54 H54B 0.9800 . ?
C54 H54C 0.9800 . ?
C55 C56 1.56(4) . ?
C55 H55A 0.9800 . ?
C55 H55B 0.9800 . ?
C55 H55C 0.9800 . ?
C56 C57 1.45(2) . ?
C56 H56A 0.9900 . ?
C56 H56B 0.9900 . ?
C57 C57 1.46(3) 5_765 ?
C57 H57A 0.9900 . ?
C57 H57B 0.9900 . ?

loop_
_geom_torsion_atom_site_label_1
_geom_torsion_atom_site_label_2
_geom_torsion_atom_site_label_3
_geom_torsion_atom_site_label_4
_geom_torsion
_geom_torsion_site_symmetry_1
_geom_torsion_site_symmetry_2
_geom_torsion_site_symmetry_3
_geom_torsion_site_symmetry_4
_geom_torsion_publ_flag
C24 Nb1 N1 C41 2.5(5) . . . . ?
C3 Nb1 N1 C41 108.0(5) . . . . ?
C23 Nb1 N1 C41 24.9(5) . . . . ?
C25 Nb1 N1 C41 -29.7(5) . . . . ?
Cl1 Nb1 N1 C41 -114.9(5) . . . . ?
C4 Nb1 N1 C41 115.0(5) . . . . ?
C2 Nb1 N1 C41 136.4(5) . . . . ?
C5 Nb1 N1 C41 158.9(5) . . . . ?
C1 Nb1 N1 C41 163.3(5) . . . . ?
C22 Nb1 N1 C41 5.6(6) . . . . ?
C21 Nb1 N1 C41 -32.1(6) . . . . ?
C5 C1 C2 C3 3.0(3) . . . . ?
C6 C1 C2 C3 177.1(2) . . . . ?
Nb1 C1 C2 C3 -61.91(16) . . . . ?
C5 C1 C2 Nb1 64.87(16) . . . . ?
C6 C1 C2 Nb1 -121.0(2) . . . . ?
C1 C2 C3 C4 -5.7(3) . . . . ?
Nb1 C2 C3 C4 -72.13(16) . . . . ?
C1 C2 C3 Nb1 66.47(17) . . . . ?
C2 C3 C4 C5 6.2(3) . . . . ?
Nb1 C3 C4 C5 -66.14(17) . . . . ?
C2 C3 C4 Nb1 72.31(16) . . . . ?
C3 C4 C5 C1 -4.4(3) . . . . ?
Nb1 C4 C5 C1 -66.51(16) . . . . ?
C3 C4 C5 Nb1 62.16(16) . . . . ?
C2 C1 C5 C4 0.9(3) . . . . ?
C6 C1 C5 C4 -173.6(2) . . . . ?
Nb1 C1 C5 C4 65.39(16) . . . . ?
C2 C1 C5 Nb1 -64.51(16) . . . . ?
C6 C1 C5 Nb1 121.0(2) . . . . ?
C2 C1 C6 C7 -114.1(3) . . . . ?
C5 C1 C6 C7 59.1(3) . . . . ?
Nb1 C1 C6 C7 151.18(15) . . . . ?
C2 C1 C6 C14 12.2(3) . . . . ?
C5 C1 C6 C14 -174.5(2) . . . . ?
Nb1 C1 C6 C14 -82.5(2) . . . . ?
C1 C6 C7 C8 30.3(3) . . . . ?
C14 C6 C7 C8 -96.9(2) . . . . ?
C1 C6 C7 C12 -153.5(2) . . . . ?
C14 C6 C7 C12 79.3(3) . . . . ?
C12 C7 C8 C9 -0.2(3) . . . . ?
C6 C7 C8 C9 176.0(2) . . . . ?
C7 C8 C9 C10 -0.4(4) . . . . ?
C8 C9 C10 C11 1.3(4) . . . . ?
C8 C9 C10 C13 -177.9(2) . . . . ?
C9 C10 C11 C12 -1.5(4) . . . . ?
C13 C10 C11 C12 177.7(2) . . . . ?
C10 C11 C12 C7 0.9(4) . . . . ?
C8 C7 C12 C11 0.0(3) . . . . ?
C6 C7 C12 C11 -176.4(2) . . . . ?
C1 C6 C14 C19 87.1(3) . . . . ?
C7 C6 C14 C19 -146.4(2) . . . . ?
C1 C6 C14 C15 -95.1(3) . . . . ?
C7 C6 C14 C15 31.4(3) . . . . ?
C19 C14 C15 C16 2.3(4) . . . . ?
C6 C14 C15 C16 -175.5(2) . . . . ?
C14 C15 C16 C17 0.0(4) . . . . ?
C15 C16 C17 C18 -2.4(4) . . . . ?
C15 C16 C17 C20 175.2(2) . . . . ?
C16 C17 C18 C19 2.6(4) . . . . ?
C20 C17 C18 C19 -175.0(2) . . . . ?
C15 C14 C19 C18 -2.2(4) . . . . ?
C6 C14 C19 C18 175.8(2) . . . . ?
C17 C18 C19 C14 -0.3(4) . . . . ?
C25 C21 C22 C23 -0.4(3) . . . . ?
C26 C21 C22 C23 176.2(2) . . . . ?
Nb1 C21 C22 C23 -59.23(15) . . . . ?
C25 C21 C22 Nb1 58.88(15) . . . . ?
C26 C21 C22 Nb1 -124.5(2) . . . . ?
C21 C22 C23 C24 -3.2(3) . . . . ?
Nb1 C22 C23 C24 -67.49(16) . . . . ?
C21 C22 C23 Nb1 64.33(16) . . . . ?
C22 C23 C24 C25 5.5(3) . . . . ?
Nb1 C23 C24 C25 -67.26(16) . . . . ?
C22 C23 C24 Nb1 72.76(16) . . . . ?
C23 C24 C25 C21 -5.7(3) . . . . ?
Nb1 C24 C25 C21 -72.47(16) . . . . ?
C23 C24 C25 Nb1 66.74(16) . . . . ?
C22 C21 C25 C24 3.8(3) . . . . ?
C26 C21 C25 C24 -172.8(2) . . . . ?
Nb1 C21 C25 C24 66.91(16) . . . . ?
C22 C21 C25 Nb1 -63.14(16) . . . . ?
C26 C21 C25 Nb1 120.2(2) . . . . ?
C22 C21 C26 C34 -4.5(3) . . . . ?
C25 C21 C26 C34 171.5(2) . . . . ?
Nb1 C21 C26 C34 -101.6(2) . . . . ?
C22 C21 C26 C27 -132.8(2) . . . . ?
C25 C21 C26 C27 43.2(3) . . . . ?
Nb1 C21 C26 C27 130.04(19) . . . . ?
C21 C26 C27 C28 35.6(3) . . . . ?
C34 C26 C27 C28 -90.7(3) . . . . ?
C21 C26 C27 C32 -143.2(2) . . . . ?
C34 C26 C27 C32 90.5(3) . . . . ?
C32 C27 C28 C29 2.8(4) . . . . ?
C26 C27 C28 C29 -176.1(2) . . . . ?
C27 C28 C29 C30 -0.6(4) . . . . ?
C28 C29 C30 C31 -2.0(4) . . . . ?
C28 C29 C30 C33 175.4(3) . . . . ?
C29 C30 C31 C32 2.4(4) . . . . ?
C33 C30 C31 C32 -174.9(3) . . . . ?
C30 C31 C32 C27 -0.2(4) . . . . ?
C28 C27 C32 C31 -2.4(4) . . . . ?
C26 C27 C32 C31 176.5(2) . . . . ?
C21 C26 C34 C39 89.6(3) . . . . ?
C27 C26 C34 C39 -143.5(2) . . . . ?
C21 C26 C34 C35 -86.9(3) . . . . ?
C27 C26 C34 C35 39.9(3) . . . . ?
C39 C34 C35 C36 1.0(4) . . . . ?
C26 C34 C35 C36 177.6(2) . . . . ?
C34 C35 C36 C37 0.0(4) . . . . ?
C35 C36 C37 C38 -1.2(4) . . . . ?
C35 C36 C37 C40 177.9(2) . . . . ?
C36 C37 C38 C39 1.5(4) . . . . ?
C40 C37 C38 C39 -177.6(2) . . . . ?
C37 C38 C39 C34 -0.5(4) . . . . ?
C35 C34 C39 C38 -0.7(4) . . . . ?
C26 C34 C39 C38 -177.4(2) . . . . ?
Nb1 N1 C41 C42 102.2(5) . . . . ?
Nb1 N1 C41 C46 -75.7(6) . . . . ?
N1 C41 C42 C43 -177.6(2) . . . . ?
C46 C41 C42 C43 0.3(3) . . . . ?
N1 C41 C42 C47 2.4(3) . . . . ?
C46 C41 C42 C47 -179.7(2) . . . . ?
C41 C42 C43 C44 0.2(4) . . . . ?
C47 C42 C43 C44 -179.8(2) . . . . ?
C42 C43 C44 C45 -0.7(4) . . . . ?
C43 C44 C45 C46 0.8(4) . . . . ?
C44 C45 C46 C41 -0.2(4) . . . . ?
C44 C45 C46 C48 179.8(2) . . . . ?
N1 C41 C46 C45 177.6(2) . . . . ?
C42 C41 C46 C45 -0.3(3) . . . . ?
N1 C41 C46 C48 -2.5(3) . . . . ?
C42 C41 C46 C48 179.6(2) . . . . ?
C49 C50 C51 C52 171(2) . . . . ?
C50 C51 C52 C53 59.7(14) . . . . ?
C51 C52 C53 C54 176.4(12) . . . . ?
C55 C56 C57 C57 -179(3) . . . 5_765 ?
